data_7201720
loop_
_publ_author_name
'Alshahateet, Solhe F.'
'Bishop, Roger'
'Craig, Donald C.'
'Kooli, Fethi'
'Scudder, Marcia L.'

_publ_section_title
;
 The Janus-like behaviour of sulfur in substituted diquinoline
 inclusion crystal structures
;
_journal_issue 3
_journal_name_full CrystEngComm
_journal_page_first 297
_journal_paper_doi 10.1039/b713533p
_journal_volume 10
_journal_year 2008
_chemical_formula_sum 'C34 H24 N2 S'
_chemical_formula_weight 492.61
_chemical_name_systematic
;
?
;
_space_group_IT_number 14
_symmetry_cell_setting monoclinic
_symmetry_space_group_name_Hall '-P 2ybc'
_symmetry_space_group_name_H-M 'P 1 21/c 1'
_atom_sites_solution_hydrogens geom
_atom_sites_solution_primary direct
_atom_sites_solution_secondary difmap
_audit_creation_method SHELXL-97
_cell_angle_alpha 90.00
_cell_angle_beta 109.840(4)
_cell_angle_gamma 90.00
_cell_formula_units_Z 4
_cell_length_a 9.7356(15)
_cell_length_b 26.301(4)
_cell_length_c 10.4093(18)
_cell_measurement_reflns_used 673
_cell_measurement_temperature 295(2)
_cell_measurement_theta_max 29.67
_cell_measurement_theta_min 2.35
_cell_volume 2507.2(7)
_computing_cell_refinement 'Bruker SMART'
_computing_data_collection 'Bruker SMART'
_computing_data_reduction 'Bruker SAINT'
_computing_molecular_graphics 'Bruker SHELXTL'
_computing_publication_material 'Bruker SHELXTL'
_computing_structure_refinement 'SHELXL-97 (Sheldrick, 1997)'
_computing_structure_solution 'SHELXS-97 (Sheldrick, 1990)'
_diffrn_ambient_temperature 295(2)
_diffrn_measured_fraction_theta_full 0.999
_diffrn_measured_fraction_theta_max 0.999
_diffrn_measurement_device_type 'CCD area detector'
_diffrn_measurement_method 'phi and omega scans'
_diffrn_radiation_monochromator graphite
_diffrn_radiation_source 'fine-focus sealed tube'
_diffrn_radiation_type MoK\a
_diffrn_radiation_wavelength 0.71073
_diffrn_reflns_av_R_equivalents 0.0935
_diffrn_reflns_av_sigmaI/netI 0.1176
_diffrn_reflns_limit_h_max 12
_diffrn_reflns_limit_h_min -12
_diffrn_reflns_limit_k_max 28
_diffrn_reflns_limit_k_min -34
_diffrn_reflns_limit_l_max 11
_diffrn_reflns_limit_l_min -13
_diffrn_reflns_number 17399
_diffrn_reflns_theta_full 27.50
_diffrn_reflns_theta_max 27.50
_diffrn_reflns_theta_min 2.22
_exptl_absorpt_coefficient_mu 0.156
_exptl_absorpt_correction_T_max 0.9861
_exptl_absorpt_correction_T_min 0.9755
_exptl_absorpt_correction_type 'Sadabs, (Sheldrick 2001)'
_exptl_crystal_colour Colourless
_exptl_crystal_density_diffrn 1.305
_exptl_crystal_density_meas 0
_exptl_crystal_density_method 'not measured'
_exptl_crystal_description Block
_exptl_crystal_F_000 1032
_exptl_crystal_size_max 0.16
_exptl_crystal_size_mid 0.14
_exptl_crystal_size_min 0.09
_refine_diff_density_max 0.202
_refine_diff_density_min -0.238
_refine_diff_density_rms 0.043
_refine_ls_extinction_method none
_refine_ls_goodness_of_fit_ref 0.902
_refine_ls_hydrogen_treatment mixed
_refine_ls_matrix_type full
_refine_ls_number_parameters 334
_refine_ls_number_reflns 5766
_refine_ls_number_restraints 0
_refine_ls_restrained_S_all 0.902
_refine_ls_R_factor_all 0.1687
_refine_ls_R_factor_gt 0.0583
_refine_ls_shift/su_max 0.001
_refine_ls_shift/su_mean 0.000
_refine_ls_structure_factor_coef Fsqd
_refine_ls_weighting_details 'calc w=1/[\s^2^(Fo^2^)+(0.0592P)^2^+0.0000P] where P=(Fo^2^+2Fc^2^)/3'
_refine_ls_weighting_scheme calc
_refine_ls_wR_factor_gt 0.1199
_refine_ls_wR_factor_ref 0.1523
_reflns_number_gt 2332
_reflns_number_total 5766
_reflns_threshold_expression >2sigma(I)
_cod_data_source_file b713533p.txt
_cod_data_source_block 4193
_cod_depositor_comments
;
The following automatic conversions were performed:
'_symmetry_cell_setting' value 'Monoclinic' changed to 'monoclinic'
according to '/home/saulius/struct/CIF-dictionaries/cif_core.dic'
dictionary named 'cif_core.dic' version 2.4.1 from 2010-06-29.

Automatic conversion script
Id: cif_fix_enum 1527 2010-12-29 10:47:43Z saulius 
;
_cod_original_cell_volume 2507.1(7)
_cod_original_sg_symbol_H-M P2(1)/c
_cod_database_code 7201720

loop_
_symmetry_equiv_pos_as_xyz
'x, y, z'
'-x, y+1/2, -z+1/2'
'-x, -y, -z'
'x, -y-1/2, z-1/2'

loop_
_atom_site_label
_atom_site_type_symbol
_atom_site_fract_x
_atom_site_fract_y
_atom_site_fract_z
_atom_site_U_iso_or_equiv
_atom_site_adp_type
_atom_site_occupancy
_atom_site_symmetry_multiplicity
_atom_site_calc_flag
_atom_site_refinement_flags
_atom_site_disorder_assembly
_atom_site_disorder_group
S1 S 0.74455(10) 0.60146(3) 0.43239(9) 0.0625(3) Uani 1 1 d . . .
N1 N 0.5287(2) 0.62201(9) 0.6763(3) 0.0499(6) Uani 1 1 d . . .
N2 N 1.1141(3) 0.55424(9) 0.6837(3) 0.0592(7) Uani 1 1 d . . .
C1 C 0.7605(3) 0.68979(11) 0.7959(3) 0.0468(7) Uani 1 1 d . . .
C2 C 0.6286(3) 0.69395(10) 0.8265(3) 0.0476(7) Uani 1 1 d . . .
C3 C 0.6046(4) 0.73189(12) 0.9134(3) 0.0589(9) Uani 1 1 d . . .
H3 H 0.6773 0.7555 0.9544 0.071 Uiso 1 1 calc R . .
C4 C 0.4739(4) 0.73373(13) 0.9373(4) 0.0686(10) Uani 1 1 d . . .
H4 H 0.4587 0.7584 0.9952 0.082 Uiso 1 1 calc R . .
C5 C 0.3640(4) 0.69850(13) 0.8742(4) 0.0651(9) Uani 1 1 d . . .
H5 H 0.2757 0.7002 0.8902 0.078 Uiso 1 1 calc R . .
C6 C 0.3835(3) 0.66197(12) 0.7905(3) 0.0588(9) Uani 1 1 d . . .
H6 H 0.3092 0.6387 0.7504 0.071 Uiso 1 1 calc R . .
C7 C 0.5160(3) 0.65897(11) 0.7636(3) 0.0474(8) Uani 1 1 d . . .
C8 C 0.6519(3) 0.61977(10) 0.6487(3) 0.0452(7) Uani 1 1 d . . .
C9 C 0.6516(3) 0.57914(10) 0.5453(3) 0.0488(8) Uani 1 1 d . . .
H9 H 0.5494 0.5737 0.4887 0.059 Uiso 1 1 calc R . .
C10 C 0.7112(3) 0.52763(11) 0.6077(3) 0.0562(9) Uani 1 1 d . . .
H10A H 0.6716 0.5203 0.6795 0.067 Uiso 1 1 calc R . .
H10B H 0.6746 0.5018 0.5378 0.067 Uiso 1 1 calc R . .
C11 C 0.8758(3) 0.52237(11) 0.6670(3) 0.0482(8) Uani 1 1 d . . .
C12 C 0.9372(3) 0.47995(11) 0.7444(3) 0.0507(8) Uani 1 1 d . . .
C13 C 1.0920(3) 0.47416(12) 0.7922(3) 0.0563(8) Uani 1 1 d . . .
C14 C 1.1667(4) 0.43225(13) 0.8730(4) 0.0726(10) Uani 1 1 d . . .
H14 H 1.1142 0.4072 0.8991 0.087 Uiso 1 1 calc R . .
C15 C 1.3146(4) 0.42893(16) 0.9118(4) 0.0854(12) Uani 1 1 d . . .
H15 H 1.3621 0.4014 0.9645 0.102 Uiso 1 1 calc R . .
C16 C 1.3965(4) 0.46581(17) 0.8743(4) 0.0871(13) Uani 1 1 d . . .
H16 H 1.4974 0.4624 0.9013 0.105 Uiso 1 1 calc R . .
C17 C 1.3301(4) 0.50690(14) 0.7984(4) 0.0772(11) Uani 1 1 d . . .
H17 H 1.3857 0.5314 0.7740 0.093 Uiso 1 1 calc R . .
C18 C 1.1771(3) 0.51222(12) 0.7569(3) 0.0591(9) Uani 1 1 d . . .
C19 C 0.9709(3) 0.55899(11) 0.6429(3) 0.0502(8) Uani 1 1 d . . .
C20 C 0.9177(3) 0.60814(11) 0.5710(3) 0.0532(8) Uani 1 1 d . . .
H20 H 0.9897 0.6187 0.5295 0.064 Uiso 1 1 calc R . .
C21 C 0.9091(3) 0.65099(10) 0.6674(4) 0.0566(9) Uani 1 1 d . . .
H21A H 0.9931 0.6481 0.7504 0.068 Uiso 1 1 calc R . .
H21B H 0.9175 0.6831 0.6249 0.068 Uiso 1 1 calc R . .
C22 C 0.7727(3) 0.65296(10) 0.7070(3) 0.0460(7) Uani 1 1 d . . .
C23 C 0.8833(3) 0.72563(10) 0.8588(3) 0.0469(8) Uani 1 1 d . . .
C24 C 0.9915(3) 0.71443(11) 0.9809(3) 0.0532(8) Uani 1 1 d . . .
H24 H 0.9863 0.6843 1.0260 0.064 Uiso 1 1 calc R . .
C25 C 1.1080(3) 0.74725(13) 1.0377(4) 0.0621(9) Uani 1 1 d . . .
H25 H 1.1795 0.7393 1.1206 0.074 Uiso 1 1 calc R . .
C26 C 1.1174(4) 0.79148(12) 0.9711(4) 0.0624(9) Uani 1 1 d . . .
H26 H 1.1965 0.8132 1.0078 0.075 Uiso 1 1 calc R . .
C27 C 1.0102(4) 0.80356(13) 0.8508(4) 0.0682(10) Uani 1 1 d . . .
H27 H 1.0160 0.8336 0.8058 0.082 Uiso 1 1 calc R . .
C28 C 0.8933(4) 0.77110(12) 0.7961(4) 0.0629(9) Uani 1 1 d . . .
H28 H 0.8198 0.7800 0.7154 0.075 Uiso 1 1 calc R . .
C29 C 0.8441(3) 0.44041(11) 0.7759(4) 0.0533(8) Uani 1 1 d . . .
C30 C 0.8364(4) 0.43612(12) 0.9055(4) 0.0648(9) Uani 1 1 d . . .
H30 H 0.8915 0.4577 0.9745 0.078 Uiso 1 1 calc R . .
C31 C 0.7478(4) 0.40013(13) 0.9330(4) 0.0749(10) Uani 1 1 d . . .
H31 H 0.7440 0.3975 1.0208 0.090 Uiso 1 1 calc R . .
C32 C 0.6647(4) 0.36803(13) 0.8321(5) 0.0717(11) Uani 1 1 d . . .
H32 H 0.6038 0.3441 0.8510 0.086 Uiso 1 1 calc R . .
C33 C 0.6728(4) 0.37177(12) 0.7037(4) 0.0662(10) Uani 1 1 d . . .
H33 H 0.6180 0.3498 0.6356 0.079 Uiso 1 1 calc R . .
C34 C 0.7612(3) 0.40783(11) 0.6734(4) 0.0576(9) Uani 1 1 d . . .
H34 H 0.7651 0.4102 0.5856 0.069 Uiso 1 1 calc R . .

loop_
_atom_site_aniso_label
_atom_site_aniso_U_11
_atom_site_aniso_U_22
_atom_site_aniso_U_33
_atom_site_aniso_U_23
_atom_site_aniso_U_13
_atom_site_aniso_U_12
S1 0.0699(6) 0.0611(5) 0.0589(6) -0.0006(5) 0.0248(5) 0.0030(5)
N1 0.0426(15) 0.0441(14) 0.0638(18) 0.0031(13) 0.0192(13) -0.0010(11)
N2 0.0477(16) 0.0474(16) 0.086(2) -0.0126(15) 0.0268(15) -0.0001(13)
C1 0.0406(17) 0.0458(17) 0.056(2) 0.0013(15) 0.0187(15) -0.0027(14)
C2 0.0491(18) 0.0419(17) 0.054(2) 0.0026(15) 0.0198(16) 0.0041(15)
C3 0.059(2) 0.058(2) 0.064(2) -0.0062(18) 0.0271(18) 0.0017(17)
C4 0.073(2) 0.065(2) 0.082(3) -0.002(2) 0.044(2) 0.011(2)
C5 0.058(2) 0.070(2) 0.080(3) 0.008(2) 0.040(2) 0.0072(19)
C6 0.0483(19) 0.062(2) 0.068(2) 0.0081(18) 0.0231(18) 0.0066(16)
C7 0.0418(17) 0.0474(18) 0.057(2) 0.0063(16) 0.0214(16) 0.0021(15)
C8 0.0389(17) 0.0412(17) 0.055(2) 0.0085(15) 0.0146(15) 0.0039(13)
C9 0.0370(16) 0.0437(17) 0.061(2) -0.0018(15) 0.0108(15) -0.0013(13)
C10 0.0459(18) 0.0422(17) 0.078(2) -0.0008(17) 0.0179(17) 0.0002(14)
C11 0.0463(18) 0.0410(17) 0.057(2) -0.0032(15) 0.0166(15) -0.0007(14)
C12 0.0508(19) 0.0457(18) 0.055(2) -0.0107(16) 0.0169(16) 0.0000(15)
C13 0.049(2) 0.056(2) 0.058(2) -0.0110(17) 0.0102(17) 0.0084(17)
C14 0.069(2) 0.076(2) 0.062(2) -0.004(2) 0.009(2) 0.020(2)
C15 0.074(3) 0.085(3) 0.075(3) -0.009(2) -0.002(2) 0.030(2)
C16 0.050(2) 0.088(3) 0.102(3) -0.030(3) -0.002(2) 0.016(2)
C17 0.046(2) 0.073(3) 0.104(3) -0.033(2) 0.014(2) -0.0003(18)
C18 0.0456(19) 0.054(2) 0.073(2) -0.0209(19) 0.0138(18) 0.0015(17)
C19 0.0458(19) 0.0441(18) 0.064(2) -0.0090(16) 0.0232(17) -0.0010(15)
C20 0.0476(18) 0.0495(18) 0.068(2) -0.0037(17) 0.0270(17) -0.0041(15)
C21 0.0513(19) 0.0452(17) 0.085(2) -0.0069(17) 0.0378(18) -0.0056(15)
C22 0.0408(17) 0.0424(17) 0.057(2) 0.0000(15) 0.0195(15) -0.0008(14)
C23 0.0451(18) 0.0394(17) 0.060(2) -0.0037(16) 0.0231(17) -0.0022(14)
C24 0.0496(19) 0.0434(17) 0.065(2) 0.0009(16) 0.0177(18) 0.0014(15)
C25 0.052(2) 0.060(2) 0.070(2) -0.0082(19) 0.0146(18) 0.0025(17)
C26 0.054(2) 0.057(2) 0.082(3) -0.019(2) 0.031(2) -0.0124(17)
C27 0.076(2) 0.056(2) 0.074(3) -0.006(2) 0.027(2) -0.022(2)
C28 0.064(2) 0.054(2) 0.064(2) 0.0007(18) 0.0145(19) -0.0061(18)
C29 0.053(2) 0.0414(18) 0.064(2) -0.0004(17) 0.0182(18) 0.0061(15)
C30 0.077(2) 0.055(2) 0.067(3) -0.0017(19) 0.031(2) -0.0012(19)
C31 0.089(3) 0.062(2) 0.085(3) 0.011(2) 0.045(2) 0.006(2)
C32 0.062(2) 0.054(2) 0.104(3) 0.018(2) 0.034(2) 0.0041(18)
C33 0.059(2) 0.0420(19) 0.092(3) 0.0008(19) 0.018(2) 0.0053(16)
C34 0.062(2) 0.0427(19) 0.067(2) 0.0014(17) 0.0211(18) 0.0069(16)

loop_
_atom_type_symbol
_atom_type_description
_atom_type_scat_dispersion_real
_atom_type_scat_dispersion_imag
_atom_type_scat_source
C C 0.0033 0.0016 'International Tables Vol C Tables 4.2.6.8 and 6.1.1.4'
H H 0.0000 0.0000 'International Tables Vol C Tables 4.2.6.8 and 6.1.1.4'
N N 0.0061 0.0033 'International Tables Vol C Tables 4.2.6.8 and 6.1.1.4'
S S 0.1246 0.1234 'International Tables Vol C Tables 4.2.6.8 and 6.1.1.4'

loop_
_geom_angle_atom_site_label_1
_geom_angle_atom_site_label_2
_geom_angle_atom_site_label_3
_geom_angle
_geom_angle_site_symmetry_1
_geom_angle_site_symmetry_3
_geom_angle_publ_flag
C9 S1 C20 92.84(14) . . ?
C8 N1 C7 118.0(2) . . ?
C19 N2 C18 118.8(3) . . ?
C22 C1 C2 119.6(3) . . ?
C22 C1 C23 120.2(3) . . ?
C2 C1 C23 120.1(3) . . ?
C7 C2 C3 119.0(3) . . ?
C7 C2 C1 117.5(3) . . ?
C3 C2 C1 123.4(3) . . ?
C4 C3 C2 120.1(3) . . ?
C3 C4 C5 119.9(3) . . ?
C6 C5 C4 121.4(3) . . ?
C5 C6 C7 120.3(3) . . ?
N1 C7 C2 122.8(3) . . ?
N1 C7 C6 117.8(3) . . ?
C2 C7 C6 119.4(3) . . ?
N1 C8 C22 123.9(3) . . ?
N1 C8 C9 113.7(2) . . ?
C22 C8 C9 122.5(3) . . ?
C8 C9 C10 114.4(3) . . ?
C8 C9 S1 110.61(19) . . ?
C10 C9 S1 111.2(2) . . ?
C11 C10 C9 116.8(2) . . ?
C12 C11 C19 118.1(3) . . ?
C12 C11 C10 119.8(3) . . ?
C19 C11 C10 122.0(3) . . ?
C11 C12 C13 119.0(3) . . ?
C11 C12 C29 121.1(3) . . ?
C13 C12 C29 119.9(3) . . ?
C18 C13 C12 118.2(3) . . ?
C18 C13 C14 118.1(3) . . ?
C12 C13 C14 123.7(3) . . ?
C15 C14 C13 120.1(4) . . ?
C14 C15 C16 121.4(4) . . ?
C17 C16 C15 120.6(4) . . ?
C16 C17 C18 120.0(4) . . ?
N2 C18 C17 118.6(3) . . ?
N2 C18 C13 121.5(3) . . ?
C17 C18 C13 119.8(3) . . ?
N2 C19 C11 124.2(3) . . ?
N2 C19 C20 113.1(3) . . ?
C11 C19 C20 122.7(3) . . ?
C19 C20 C21 113.3(3) . . ?
C19 C20 S1 112.6(2) . . ?
C21 C20 S1 110.5(2) . . ?
C22 C21 C20 116.8(2) . . ?
C1 C22 C8 118.2(3) . . ?
C1 C22 C21 119.4(3) . . ?
C8 C22 C21 122.3(3) . . ?
C24 C23 C28 117.8(3) . . ?
C24 C23 C1 121.2(3) . . ?
C28 C23 C1 121.0(3) . . ?
C23 C24 C25 121.2(3) . . ?
C26 C25 C24 119.8(3) . . ?
C27 C26 C25 119.9(3) . . ?
C26 C27 C28 120.0(3) . . ?
C27 C28 C23 121.4(3) . . ?
C30 C29 C34 119.3(3) . . ?
C30 C29 C12 120.8(3) . . ?
C34 C29 C12 119.9(3) . . ?
C31 C30 C29 120.4(3) . . ?
C30 C31 C32 120.8(4) . . ?
C33 C32 C31 119.1(4) . . ?
C32 C33 C34 121.1(4) . . ?
C33 C34 C29 119.3(3) . . ?

loop_
_geom_bond_atom_site_label_1
_geom_bond_atom_site_label_2
_geom_bond_distance
_geom_bond_site_symmetry_2
_geom_bond_publ_flag
S1 C9 1.807(3) . ?
S1 C20 1.817(3) . ?
N1 C8 1.326(3) . ?
N1 C7 1.365(3) . ?
N2 C19 1.319(3) . ?
N2 C18 1.364(4) . ?
C1 C22 1.373(4) . ?
C1 C2 1.429(4) . ?
C1 C23 1.488(4) . ?
C2 C7 1.410(4) . ?
C2 C3 1.418(4) . ?
C3 C4 1.378(4) . ?
C4 C5 1.399(4) . ?
C5 C6 1.353(4) . ?
C6 C7 1.412(4) . ?
C8 C22 1.424(4) . ?
C8 C9 1.516(4) . ?
C9 C10 1.530(4) . ?
C10 C11 1.515(4) . ?
C11 C12 1.387(4) . ?
C11 C19 1.416(4) . ?
C12 C13 1.426(4) . ?
C12 C29 1.488(4) . ?
C13 C18 1.424(4) . ?
C13 C14 1.427(4) . ?
C14 C15 1.360(5) . ?
C15 C16 1.393(5) . ?
C16 C17 1.365(5) . ?
C17 C18 1.410(4) . ?
C19 C20 1.496(4) . ?
C20 C21 1.530(4) . ?
C21 C22 1.519(4) . ?
C23 C24 1.379(4) . ?
C23 C28 1.382(4) . ?
C24 C25 1.388(4) . ?
C25 C26 1.373(4) . ?
C26 C27 1.369(4) . ?
C27 C28 1.381(4) . ?
C29 C30 1.380(4) . ?
C29 C34 1.393(4) . ?
C30 C31 1.375(4) . ?
C31 C32 1.376(5) . ?
C32 C33 1.369(5) . ?
C33 C34 1.387(4) . ?
